data_4077623
loop_
_publ_author_name
'Aspinall, Helen C.'
'Bickley, Jamie F.'
'Dwyer, Jennifer L. M.'
'Greeves, Nicholas'
'Kelly, Richard V.'
'Steiner, Alexander'

_publ_section_title
;
 Pinwheel-Shaped Heterobimetallic Lanthanide Alkali Metal
 Binaphtholates:&#x00A0; Ionic Size Matters!
;
_journal_issue 25
_journal_name_full Organometallics
_journal_page_first 5416
_journal_paper_doi 10.1021/om0006256
_journal_volume 19
_journal_year 2000
_chemical_formula_sum 'C88 H94 Li3 O13 Yb'
_chemical_formula_weight 1553.68
_chemical_name_systematic
;
 ?
;
_space_group_IT_number 179
_symmetry_cell_setting hexagonal
_symmetry_space_group_name_Hall 'P 65 2 (0 0 1)'
_symmetry_space_group_name_H-M 'P 65 2 2'
_atom_sites_solution_hydrogens geom
_atom_sites_solution_primary direct
_atom_sites_solution_secondary difmap
_audit_creation_method SHELXL-97
_cell_angle_alpha 90.00
_cell_angle_beta 90.00
_cell_angle_gamma 120.00
_cell_formula_units_Z 6
_cell_length_a 15.1157(10)
_cell_length_b 15.1157(10)
_cell_length_c 59.098(7)
_cell_measurement_temperature 213(2)
_cell_volume 11693.9(18)
_computing_cell_refinement 'CELL (STOE, 1997b)'
_computing_data_collection 'EXPOSE (STOE, 1997a)'
_computing_data_reduction 'INTEGRATE (STOE, 1997c)'
_computing_molecular_graphics 'ORTEP 3 (Farrugia, 1997) '
_computing_publication_material 'SHELXL-97 (Sheldrick, 1997)'
_computing_structure_refinement 'SHELXL-97 (Sheldrick, 1997)'
_computing_structure_solution 'SHELXS-97 (Sheldrick, 1990)'
_diffrn_ambient_temperature 213(2)
_diffrn_detector_area_resol_mean 6.67
_diffrn_measured_fraction_theta_full 0.994
_diffrn_measured_fraction_theta_max 0.994
_diffrn_measurement_device_type 'Stoe IPDS'
_diffrn_measurement_method 'image plate'
_diffrn_radiation_monochromator graphite
_diffrn_radiation_source 'fine-focus sealed tube'
_diffrn_radiation_type MoK\a
_diffrn_radiation_wavelength 0.71073
_diffrn_reflns_av_R_equivalents 0.2320
_diffrn_reflns_av_sigmaI/netI 0.0767
_diffrn_reflns_limit_h_max 16
_diffrn_reflns_limit_h_min -16
_diffrn_reflns_limit_k_max 13
_diffrn_reflns_limit_k_min -16
_diffrn_reflns_limit_l_max 63
_diffrn_reflns_limit_l_min -59
_diffrn_reflns_number 45247
_diffrn_reflns_theta_full 22.49
_diffrn_reflns_theta_max 22.49
_diffrn_reflns_theta_min 1.56
_exptl_absorpt_coefficient_mu 1.181
_exptl_absorpt_correction_type none
_exptl_crystal_colour colourless
_exptl_crystal_density_diffrn 1.324
_exptl_crystal_density_method 'not measured'
_exptl_crystal_description Block
_exptl_crystal_F_000 4829
_exptl_crystal_size_max 0.45
_exptl_crystal_size_mid 0.30
_exptl_crystal_size_min 0.25
_refine_diff_density_max 1.276
_refine_diff_density_min -0.681
_refine_diff_density_rms 0.112
_refine_ls_abs_structure_details 'Flack H D (1983), Acta Cryst. A39, 876-881'
_refine_ls_abs_structure_Flack -0.03(3)
_refine_ls_extinction_coef 0.0020(3)
_refine_ls_extinction_expression Fc^*^=kFc[1+0.001xFc^2^\l^3^/sin(2\q)]^-1/4^
_refine_ls_extinction_method SHELXL
_refine_ls_goodness_of_fit_ref 1.097
_refine_ls_hydrogen_treatment mixed
_refine_ls_matrix_type full
_refine_ls_number_parameters 389
_refine_ls_number_reflns 5072
_refine_ls_number_restraints 160
_refine_ls_restrained_S_all 1.081
_refine_ls_R_factor_all 0.1156
_refine_ls_R_factor_gt 0.0987
_refine_ls_shift/su_max 0.004
_refine_ls_shift/su_mean 0.000
_refine_ls_structure_factor_coef Fsqd
_refine_ls_weighting_details 'w=1/[\s^2^(Fo^2^)+(0.1062P)^2^+49.5474P] where P=(Fo^2^+2Fc^2^)/3'
_refine_ls_weighting_scheme calc
_refine_ls_wR_factor_gt 0.1993
_refine_ls_wR_factor_ref 0.2214
_reflns_number_gt 4266
_reflns_number_total 5072
_reflns_threshold_expression >2sigma(I)
_cod_data_source_file om0006256.cif
_cod_data_source_block jlmd140
_cod_depositor_comments
;
The following automatic conversions were performed:

'_symmetry_cell_setting' value 'Hexagonal' changed to 'hexagonal'
according to /home/saulius/struct/CIF-dictionaries/cif_core.dic
dictionary named 'cif_core.dic' version 2.4.2 from 2011-04-26.

Automatic conversion script
Id: cif_fix_values 1715 2011-07-08 13:25:40Z adriana 

The following automatic conversions were performed:

'_refine_ls_weighting_scheme' value 'calc
w=1/[\s^2^(Fo^2^)+(0.1062P)^2^+49.5474P] where P=(Fo^2^+2Fc^2^)/3'
was changed to 'calc'. New tag '_refine_ls_weighting_details' was
created. The value of the new tag was set to
'w=1/[\s^2^(Fo^2^)+(0.1062P)^2^+49.5474P] where P=(Fo^2^+2Fc^2^)/3'.

Automatic conversion script
Id: cif_fix_values 3143 2015-03-26 13:38:13Z robertas 
;
_cod_original_cell_volume 11693.9(17)
_cod_database_code 4077623

loop_
_symmetry_equiv_pos_as_xyz
'x, y, z'
'x-y, x, z+5/6'
'-y, x-y, z+2/3'
'-x, -y, z+1/2'
'-x+y, -x, z+1/3'
'y, -x+y, z+1/6'
'x-y, -y, -z'
'-y, -x, -z+1/6'
'-x, -x+y, -z+1/3'
'-x+y, y, -z+1/2'
'y, x, -z+2/3'
'x, x-y, -z+5/6'

loop_
_atom_site_label
_atom_site_type_symbol
_atom_site_fract_x
_atom_site_fract_y
_atom_site_fract_z
_atom_site_U_iso_or_equiv
_atom_site_adp_type
_atom_site_occupancy
_atom_site_calc_flag
_atom_site_refinement_flags
_atom_site_disorder_assembly
_atom_site_disorder_group
Yb1 Yb 0.13251(5) 0.0000 0.0000 0.0654(3) Uani 1 d S . .
O1 O 0.0568(7) -0.1476(8) -0.01775(14) 0.068(2) Uani 1 d . . .
C10 C -0.0383(11) -0.1875(11) -0.0257(2) 0.069(3) Uani 1 d . . .
C11 C -0.1234(10) -0.2401(11) -0.0117(2) 0.060(3) Uani 1 d . . .
C12 C -0.2226(11) -0.2784(11) -0.0226(2) 0.070(4) Uani 1 d . . .
C13 C -0.3153(12) -0.3237(11) -0.0092(3) 0.082(4) Uani 1 d . . .
H13 H -0.3118 -0.3291 0.0065 0.098 Uiso 1 calc R . .
C14 C -0.4084(13) -0.3587(14) -0.0195(3) 0.089(5) Uani 1 d . . .
H14 H -0.4678 -0.3846 -0.0106 0.107 Uiso 1 calc R . .
C15 C -0.4157(13) -0.3563(14) -0.0430(3) 0.085(4) Uani 1 d . . .
H15 H -0.4805 -0.3880 -0.0499 0.101 Uiso 1 calc R . .
C16 C -0.3339(14) -0.3106(15) -0.0557(3) 0.094(5) Uani 1 d . . .
H16 H -0.3411 -0.3050 -0.0714 0.112 Uiso 1 calc R . .
C17 C -0.2310(12) -0.2680(15) -0.0460(2) 0.082(4) Uani 1 d . . .
C18 C -0.1420(13) -0.2223(13) -0.0593(2) 0.083(4) Uani 1 d . . .
H18 H -0.1478 -0.2194 -0.0751 0.100 Uiso 1 calc R . .
C19 C -0.0505(13) -0.1836(14) -0.0501(2) 0.082(4) Uani 1 d . . .
H19 H 0.0077 -0.1529 -0.0595 0.099 Uiso 1 calc R . .
O2 O -0.0174(6) -0.0670(6) 0.01788(14) 0.062(2) Uani 1 d . . .
C20 C -0.0635(10) -0.1629(12) 0.0266(2) 0.069(4) Uani 1 d . . .
C21 C -0.1126(11) -0.2469(12) 0.0127(2) 0.074(4) Uani 1 d . . .
C22 C -0.1533(11) -0.3457(11) 0.0226(2) 0.067(3) Uani 1 d . . .
C23 C -0.1978(12) -0.4391(12) 0.0096(3) 0.081(4) Uani 1 d . . .
H23 H -0.1990 -0.4356 -0.0063 0.097 Uiso 1 calc R . .
C24 C -0.2380(11) -0.5321(10) 0.0198(3) 0.078(4) Uani 1 d . . .
H24 H -0.2649 -0.5910 0.0108 0.093 Uiso 1 calc R . .
C25 C -0.2405(13) -0.5425(14) 0.0429(3) 0.092(5) Uani 1 d . . .
H25 H -0.2692 -0.6075 0.0496 0.110 Uiso 1 calc R . .
C26 C -0.1998(13) -0.4549(13) 0.0563(3) 0.088(5) Uani 1 d . . .
H26 H -0.2020 -0.4611 0.0721 0.106 Uiso 1 calc R . .
C27 C -0.1557(11) -0.3579(12) 0.0465(3) 0.074(4) Uani 1 d . . .
C28 C -0.1088(13) -0.2666(13) 0.0598(3) 0.079(4) Uani 1 d . . .
H28 H -0.1096 -0.2715 0.0756 0.095 Uiso 1 calc R . .
C29 C -0.0653(13) -0.1774(13) 0.0503(2) 0.076(4) Uani 1 d . . .
H29 H -0.0334 -0.1193 0.0596 0.091 Uiso 1 calc R . .
O3 O 0.1975(7) -0.0867(7) 0.01545(14) 0.062(2) Uani 1 d . . .
C30 C 0.2885(11) -0.0411(10) 0.0250(2) 0.062(3) Uani 1 d . . .
C31 C 0.3788(9) 0.0018(12) 0.01288(19) 0.057(3) Uani 1 d . . .
C32 C 0.4759(12) 0.0578(11) 0.0246(2) 0.071(4) Uani 1 d . . .
C33 C 0.5686(11) 0.1142(11) 0.0130(2) 0.071(4) Uani 1 d . . .
H33 H 0.5693 0.1163 -0.0029 0.085 Uiso 1 calc R . .
C34 C 0.6610(13) 0.1676(13) 0.0252(3) 0.092(5) Uani 1 d . . .
H34 H 0.7231 0.2054 0.0174 0.110 Uiso 1 calc R . .
C35 C 0.6603(15) 0.1645(14) 0.0486(3) 0.096(5) Uani 1 d . . .
H35 H 0.7219 0.1993 0.0568 0.115 Uiso 1 calc R . .
C36 C 0.5726(14) 0.1123(14) 0.0595(3) 0.089(5) Uani 1 d . . .
H36 H 0.5745 0.1101 0.0754 0.107 Uiso 1 calc R . .
C37 C 0.4727(13) 0.0577(11) 0.0484(3) 0.077(4) Uani 1 d . . .
C38 C 0.3833(12) 0.0083(14) 0.0603(2) 0.076(4) Uani 1 d . . .
H38 H 0.3853 0.0066 0.0762 0.092 Uiso 1 calc R . .
C39 C 0.2925(13) -0.0382(12) 0.0497(2) 0.076(4) Uani 1 d . . .
H39 H 0.2316 -0.0687 0.0581 0.091 Uiso 1 calc R . .
Li1 Li -0.064(3) 0.0000 0.0000 0.081(8) Uiso 1 d S . .
O4 O -0.1892(12) 0.0000 0.0000 0.104(5) Uiso 1 d S . .
C41 C -0.203(3) 0.035(3) 0.0224(6) 0.201(15) Uiso 1 d . . .
H41A H -0.1672 0.1097 0.0216 0.241 Uiso 1 calc R . .
H41B H -0.2756 0.0122 0.0237 0.241 Uiso 1 calc R . .
C42 C -0.177(2) 0.014(2) 0.0414(5) 0.148(9) Uiso 1 d . . .
H42A H -0.1915 0.0480 0.0534 0.222 Uiso 1 calc R . .
H42B H -0.1045 0.0367 0.0412 0.222 Uiso 1 calc R . .
H42C H -0.2154 -0.0595 0.0438 0.222 Uiso 1 calc R . .
Li2 Li 0.1192(19) -0.2156(18) -0.0008(5) 0.077(6) Uiso 1 d . . .
O5 O 0.1239(9) -0.3130(9) 0.02140(17) 0.090(3) Uiso 1 d DU . .
C51 C 0.0871(13) -0.3359(15) 0.0437(2) 0.096(5) Uiso 1 d DU . .
H51A H 0.0183 -0.3959 0.0440 0.115 Uiso 1 calc R . .
H51B H 0.0843 -0.2781 0.0504 0.115 Uiso 1 calc R . .
C52 C 0.1579(16) -0.356(2) 0.0561(3) 0.127(7) Uiso 1 d DU . .
H52A H 0.2100 -0.2942 0.0636 0.152 Uiso 1 calc R . .
H52B H 0.1217 -0.4093 0.0675 0.152 Uiso 1 calc R . .
C53 C 0.2037(16) -0.3902(17) 0.0394(3) 0.117(6) Uiso 1 d DU . .
H53A H 0.1651 -0.4647 0.0378 0.140 Uiso 1 calc R . .
H53B H 0.2745 -0.3689 0.0434 0.140 Uiso 1 calc R . .
C54 C 0.1995(18) -0.341(2) 0.0188(3) 0.129(7) Uiso 1 d DU . .
H54A H 0.2660 -0.2802 0.0158 0.154 Uiso 1 calc R . .
H54B H 0.1825 -0.3878 0.0059 0.154 Uiso 1 calc R . .
O6 O 0.1176(9) -0.3072(9) -0.02568(18) 0.095(3) Uiso 1 d DU . .
C61 C 0.1541(15) -0.2737(14) -0.0477(3) 0.110(6) Uiso 1 d DU . .
H61A H 0.2167 -0.2764 -0.0503 0.132 Uiso 1 calc R A 1
H61B H 0.1698 -0.2029 -0.0497 0.132 Uiso 1 calc R A 1
C62 C 0.076(3) -0.340(3) -0.0636(4) 0.126(13) Uiso 0.54(4) d PDU B 1
H62A H 0.0518 -0.3007 -0.0724 0.151 Uiso 0.54(4) calc PR B 1
H62B H 0.1027 -0.3707 -0.0741 0.151 Uiso 0.54(4) calc PR B 1
C63 C -0.006(2) -0.417(3) -0.0501(4) 0.141(14) Uiso 0.54(4) d PDU B 1
H63A H -0.0292 -0.4848 -0.0565 0.169 Uiso 0.54(4) calc PR B 1
H63B H -0.0635 -0.4046 -0.0495 0.169 Uiso 0.54(4) calc PR B 1
C64 C 0.0369(15) -0.4087(14) -0.0279(3) 0.124(7) Uiso 1 d DU . .
H64A H -0.0150 -0.4241 -0.0162 0.149 Uiso 1 calc R C 1
H64B H 0.0624 -0.4566 -0.0262 0.149 Uiso 1 calc R C 1
C62' C 0.122(5) -0.363(2) -0.0618(5) 0.137(15) Uiso 0.46(4) d PDU B 2
H62C H 0.0849 -0.3595 -0.0751 0.165 Uiso 0.46(4) calc PR B 2
H62D H 0.1817 -0.3666 -0.0670 0.165 Uiso 0.46(4) calc PR B 2
C63' C 0.057(4) -0.4498(18) -0.0480(6) 0.129(15) Uiso 0.46(4) d PDU B 2
H63C H 0.0913 -0.4883 -0.0441 0.155 Uiso 0.46(4) calc PR B 2
H63D H -0.0067 -0.4953 -0.0559 0.155 Uiso 0.46(4) calc PR B 2
O7 O -0.151(2) -0.707(3) -0.0402(5) 0.288(15) Uiso 1 d DU . .
C71 C -0.143(2) -0.716(4) -0.0637(6) 0.251(17) Uiso 1 d DU . .
H71A H -0.1108 -0.7571 -0.0669 0.301 Uiso 1 calc R . .
H71B H -0.1011 -0.6484 -0.0704 0.301 Uiso 1 calc R . .
C72 C -0.245(3) -0.765(3) -0.0731(4) 0.211(14) Uiso 1 d DU . .
H72A H -0.2526 -0.8141 -0.0848 0.253 Uiso 1 calc R . .
H72B H -0.2590 -0.7138 -0.0798 0.253 Uiso 1 calc R . .
C73 C -0.313(2) -0.816(3) -0.0542(6) 0.198(13) Uiso 1 d DU . .
H73A H -0.3760 -0.8137 -0.0557 0.237 Uiso 1 calc R . .
H73B H -0.3292 -0.8872 -0.0532 0.237 Uiso 1 calc R . .
C74 C -0.255(3) -0.759(3) -0.0347(5) 0.236(16) Uiso 1 d DU . .
H74A H -0.2764 -0.7094 -0.0304 0.283 Uiso 1 calc R . .
H74B H -0.2686 -0.8052 -0.0220 0.283 Uiso 1 calc R . .

loop_
_atom_site_aniso_label
_atom_site_aniso_U_11
_atom_site_aniso_U_22
_atom_site_aniso_U_33
_atom_site_aniso_U_23
_atom_site_aniso_U_13
_atom_site_aniso_U_12
Yb1 0.0584(4) 0.0640(5) 0.0755(5) -0.0008(5) -0.0004(2) 0.0320(3)
O1 0.067(6) 0.080(6) 0.063(5) -0.004(4) -0.005(4) 0.042(6)
C10 0.065(9) 0.080(9) 0.061(7) -0.002(6) -0.007(6) 0.035(7)
C11 0.051(7) 0.074(9) 0.066(7) -0.019(6) -0.011(6) 0.040(7)
C12 0.066(9) 0.060(8) 0.075(8) -0.008(6) -0.007(7) 0.024(7)
C13 0.081(11) 0.062(9) 0.088(9) -0.005(7) -0.026(8) 0.025(7)
C14 0.067(10) 0.090(12) 0.119(13) -0.013(10) -0.014(9) 0.046(9)
C15 0.064(9) 0.098(12) 0.092(11) -0.008(9) -0.017(8) 0.040(9)
C16 0.090(12) 0.101(12) 0.090(10) -0.018(9) -0.037(10) 0.048(10)
C17 0.082(10) 0.108(12) 0.065(8) -0.017(8) -0.016(7) 0.055(9)
C18 0.085(11) 0.101(12) 0.062(8) -0.006(8) -0.014(8) 0.045(9)
C19 0.088(11) 0.106(12) 0.057(7) 0.004(7) 0.010(7) 0.052(9)
O2 0.061(5) 0.053(5) 0.072(5) 0.000(4) 0.001(4) 0.029(5)
C20 0.061(8) 0.092(11) 0.061(7) -0.003(7) 0.002(6) 0.043(8)
C21 0.060(9) 0.080(10) 0.081(9) -0.010(8) -0.008(7) 0.035(7)
C22 0.061(8) 0.063(8) 0.075(9) -0.004(7) 0.002(6) 0.029(7)
C23 0.075(9) 0.074(10) 0.090(10) 0.000(8) -0.012(8) 0.034(8)
C24 0.059(8) 0.055(8) 0.119(13) -0.001(8) -0.004(8) 0.029(7)
C25 0.079(10) 0.085(12) 0.113(13) 0.019(10) 0.003(9) 0.043(9)
C26 0.084(10) 0.083(11) 0.099(11) 0.029(9) 0.005(9) 0.042(9)
C27 0.065(9) 0.084(10) 0.074(9) 0.011(8) -0.004(7) 0.038(8)
C28 0.091(11) 0.092(11) 0.069(8) 0.008(8) 0.007(7) 0.056(10)
C29 0.085(10) 0.084(11) 0.069(8) -0.009(8) -0.005(7) 0.049(9)
O3 0.052(5) 0.065(5) 0.067(5) -0.002(4) -0.002(4) 0.028(4)
C30 0.082(10) 0.058(7) 0.055(6) 0.003(6) 0.004(7) 0.043(7)
C31 0.050(7) 0.068(7) 0.060(6) -0.004(7) -0.009(6) 0.034(7)
C32 0.078(10) 0.071(8) 0.067(8) -0.009(6) -0.007(7) 0.038(8)
C33 0.065(9) 0.074(9) 0.069(8) -0.003(7) 0.006(7) 0.032(8)
C34 0.070(10) 0.092(12) 0.112(13) -0.009(9) 0.006(9) 0.039(9)
C35 0.086(13) 0.091(12) 0.113(13) -0.028(10) -0.036(11) 0.046(11)
C36 0.084(12) 0.102(13) 0.083(10) -0.008(9) -0.035(9) 0.049(10)
C37 0.093(11) 0.065(8) 0.081(9) -0.005(7) -0.018(9) 0.046(9)
C38 0.086(11) 0.095(10) 0.049(6) -0.006(8) 0.000(7) 0.046(10)
C39 0.087(11) 0.078(10) 0.060(7) 0.002(7) 0.004(7) 0.039(8)

loop_
_atom_type_symbol
_atom_type_description
_atom_type_scat_dispersion_real
_atom_type_scat_dispersion_imag
_atom_type_scat_source
C C 0.0020 0.0020 'International Tables Vol C Tables 4.2.6.8 and 6.1.1.4'
H H 0.0000 0.0000 'International Tables Vol C Tables 4.2.6.8 and 6.1.1.4'
Li Li 0.0000 0.0000 'International Tables Vol C Tables 4.2.6.8 and 6.1.1.4'
O O 0.0080 0.0060 'International Tables Vol C Tables 4.2.6.8 and 6.1.1.4'
Yb Yb -0.8840 5.5480 'International Tables Vol C Tables 4.2.6.8 and 6.1.1.4'

loop_
_geom_angle_atom_site_label_1
_geom_angle_atom_site_label_2
_geom_angle_atom_site_label_3
_geom_angle
_geom_angle_site_symmetry_1
_geom_angle_site_symmetry_3
O3 Yb1 O3 83.3(5) . 7
O3 Yb1 O1 105.4(3) . 7
O3 Yb1 O1 75.7(3) 7 7
O3 Yb1 O1 75.7(3) . .
O3 Yb1 O1 105.4(3) 7 .
O1 Yb1 O1 178.5(5) 7 .
O3 Yb1 O2 171.8(3) . 7
O3 Yb1 O2 100.9(3) 7 7
O1 Yb1 O2 82.5(3) 7 7
O1 Yb1 O2 96.3(3) . 7
O3 Yb1 O2 100.9(3) . .
O3 Yb1 O2 171.8(3) 7 .
O1 Yb1 O2 96.3(3) 7 .
O1 Yb1 O2 82.5(3) . .
O2 Yb1 O2 75.9(4) 7 .
O3 Yb1 Li1 138.4(2) . .
O3 Yb1 Li1 138.4(2) 7 .
O1 Yb1 Li1 89.2(2) 7 .
O1 Yb1 Li1 89.2(2) . .
O2 Yb1 Li1 38.0(2) 7 .
O2 Yb1 Li1 38.0(2) . .
C10 O1 Li2 128.9(11) . .
C10 O1 Yb1 121.5(9) . .
Li2 O1 Yb1 98.2(8) . .
O1 C10 C11 121.9(11) . .
O1 C10 C19 117.2(13) . .
C11 C10 C19 120.6(13) . .
C10 C11 C12 116.0(11) . .
C10 C11 C21 121.3(13) . .
C12 C11 C21 122.4(13) . .
C17 C12 C13 117.9(13) . .
C17 C12 C11 121.4(14) . .
C13 C12 C11 120.6(12) . .
C14 C13 C12 120.3(15) . .
C13 C14 C15 120.6(17) . .
C16 C15 C14 121.2(15) . .
C15 C16 C17 121.3(15) . .
C12 C17 C18 119.2(13) . .
C12 C17 C16 118.1(15) . .
C18 C17 C16 122.6(14) . .
C19 C18 C17 121.4(13) . .
C18 C19 C10 120.9(15) . .
C20 O2 Li1 132.6(10) . .
C20 O2 Yb1 121.7(8) . .
Li1 O2 Yb1 93.4(10) . .
O2 C20 C21 121.0(12) . .
O2 C20 C29 119.9(13) . .
C21 C20 C29 119.0(15) . .
C20 C21 C22 118.4(13) . .
C20 C21 C11 123.3(15) . .
C22 C21 C11 118.3(13) . .
C27 C22 C21 120.9(13) . .
C27 C22 C23 115.6(13) . .
C21 C22 C23 123.5(13) . .
C24 C23 C22 121.4(15) . .
C23 C24 C25 122.2(16) . .
C24 C25 C26 118.8(16) . .
C25 C26 C27 120.9(16) . .
C26 C27 C22 121.1(16) . .
C26 C27 C28 122.0(14) . .
C22 C27 C28 116.9(14) . .
C29 C28 C27 121.0(14) . .
C28 C29 C20 123.3(15) . .
C30 O3 Li2 133.4(10) . .
C30 O3 Yb1 121.8(8) . .
Li2 O3 Yb1 99.3(8) . .
O3 C30 C31 123.5(11) . .
O3 C30 C39 117.4(13) . .
C31 C30 C39 119.1(13) . .
C30 C31 C32 120.0(11) . .
C30 C31 C31 120.3(10) . 7
C32 C31 C31 119.6(11) . 7
C33 C32 C37 121.0(14) . .
C33 C32 C31 122.1(12) . .
C37 C32 C31 116.9(14) . .
C32 C33 C34 119.9(13) . .
C35 C34 C33 120.2(16) . .
C36 C35 C34 119.6(16) . .
C35 C36 C37 124.3(15) . .
C38 C37 C32 122.7(14) . .
C38 C37 C36 122.5(14) . .
C32 C37 C36 114.8(16) . .
C39 C38 C37 121.0(12) . .
C38 C39 C30 120.0(14) . .
O2 Li1 O2 97.3(19) 7 .
O2 Li1 O4 131.3(10) 7 .
O2 Li1 O4 131.3(10) . .
O2 Li1 Yb1 48.7(10) 7 .
O2 Li1 Yb1 48.7(10) . .
O4 Li1 Yb1 180.0 . .
C41 O4 C41 143(4) 7 .
C41 O4 Li1 108.5(18) 7 .
C41 O4 Li1 108.5(18) . .
C42 C41 O4 126(4) . .
O3 Li2 O1 86.6(10) . .
O3 Li2 O5 100.7(12) . .
O1 Li2 O5 156.4(15) . .
O3 Li2 O6 147.0(14) . .
O1 Li2 O6 98.1(12) . .
O5 Li2 O6 88.0(10) . .
C51 O5 C54 108.1(12) . .
C51 O5 Li2 129.8(12) . .
C54 O5 Li2 118.8(12) . .
O5 C51 C52 106.4(12) . .
C53 C52 C51 105.5(12) . .
C52 C53 C54 104.0(12) . .
O5 C54 C53 108.2(12) . .
C61 O6 C64 106.2(13) . .
C61 O6 Li2 124.1(13) . .
C64 O6 Li2 121.4(13) . .
O6 C61 C62' 108.1(14) . .
O6 C61 C62 108.3(13) . .
C62' C61 C62 38(3) . .
C63 C62 C61 105.9(13) . .
C62 C63 C64 105.6(14) . .
O6 C64 C63' 106.8(15) . .
O6 C64 C63 106.4(15) . .
C63' C64 C63 53(3) . .
C63' C62' C61 106.4(13) . .
C62' C63' C64 105.5(14) . .
C74 O7 C71 107.4(18) . .
O7 C71 C72 108.0(17) . .
C71 C72 C73 105.4(16) . .
C74 C73 C72 104.1(16) . .
O7 C74 C73 108.5(17) . .

loop_
_geom_bond_atom_site_label_1
_geom_bond_atom_site_label_2
_geom_bond_distance
_geom_bond_site_symmetry_2
Yb1 O3 2.192(9) .
Yb1 O3 2.192(9) 7
Yb1 O1 2.199(10) 7
Yb1 O1 2.199(10) .
Yb1 O2 2.232(8) 7
Yb1 O2 2.232(8) .
Yb1 Li1 2.97(4) .
O1 C10 1.335(17) .
O1 Li2 1.98(3) .
C10 C11 1.39(2) .
C10 C19 1.46(2) .
C11 C12 1.457(19) .
C11 C21 1.464(18) .
C12 C17 1.40(2) .
C12 C13 1.45(2) .
C13 C14 1.37(2) .
C14 C15 1.40(2) .
C15 C16 1.31(2) .
C16 C17 1.47(2) .
C17 C18 1.41(2) .
C18 C19 1.32(2) .
O2 C20 1.356(17) .
O2 Li1 1.83(3) .
C20 C21 1.37(2) .
C20 C29 1.42(2) .
C21 C22 1.42(2) .
C22 C27 1.42(2) .
C22 C23 1.45(2) .
C23 C24 1.36(2) .
C24 C25 1.37(2) .
C25 C26 1.39(3) .
C26 C27 1.40(2) .
C27 C28 1.43(2) .
C28 C29 1.30(2) .
O3 C30 1.317(17) .
O3 Li2 1.95(3) .
C30 C31 1.382(19) .
C30 C39 1.459(19) .
C31 C32 1.45(2) .
C31 C31 1.52(2) 7
C32 C33 1.40(2) .
C32 C37 1.41(2) .
C33 C34 1.41(2) .
C34 C35 1.39(3) .
C35 C36 1.32(3) .
C36 C37 1.46(2) .
C37 C38 1.37(2) .
C38 C39 1.35(2) .
Li1 O2 1.83(3) 7
Li1 O4 1.89(4) .
O4 C41 1.48(4) 7
O4 C41 1.48(4) .
C41 C42 1.28(4) .
Li2 O5 2.00(3) .
Li2 O6 2.01(3) .
O5 C51 1.405(14) .
O5 C54 1.411(16) .
C51 C52 1.450(16) .
C52 C53 1.440(16) .
C53 C54 1.445(16) .
O6 C61 1.406(15) .
O6 C64 1.409(16) .
C61 C62' 1.444(17) .
C61 C62 1.446(17) .
C62 C63 1.441(17) .
C63 C64 1.444(17) .
C64 C63' 1.444(17) .
C62' C63' 1.441(17) .
O7 C74 1.407(18) .
O7 C71 1.406(18) .
C71 C72 1.441(18) .
C72 C73 1.449(17) .
C73 C74 1.440(17) .

loop_
_geom_torsion_atom_site_label_1
_geom_torsion_atom_site_label_2
_geom_torsion_atom_site_label_3
_geom_torsion_atom_site_label_4
_geom_torsion
_geom_torsion_site_symmetry_1
_geom_torsion_site_symmetry_4
O3 Yb1 O1 C10 149.0(9) . .
O3 Yb1 O1 C10 -132.3(9) 7 .
O1 Yb1 O1 C10 8.2(9) 7 .
O2 Yb1 O1 C10 -29.1(9) 7 .
O2 Yb1 O1 C10 45.7(9) . .
Li1 Yb1 O1 C10 8.2(9) . .
O3 Yb1 O1 Li2 2.6(8) . .
O3 Yb1 O1 Li2 81.3(8) 7 .
O1 Yb1 O1 Li2 -138.2(8) 7 .
O2 Yb1 O1 Li2 -175.6(8) 7 .
O2 Yb1 O1 Li2 -100.7(8) . .
Li1 Yb1 O1 Li2 -138.2(8) . .
Li2 O1 C10 C11 54(2) . .
Yb1 O1 C10 C11 -80.8(16) . .
Li2 O1 C10 C19 -119.2(16) . .
Yb1 O1 C10 C19 105.5(14) . .
O1 C10 C11 C12 179.2(13) . .
C19 C10 C11 C12 -7(2) . .
O1 C10 C11 C21 5(2) . .
C19 C10 C11 C21 178.5(15) . .
C10 C11 C12 C17 4(2) . .
C21 C11 C12 C17 177.9(15) . .
C10 C11 C12 C13 -172.9(14) . .
C21 C11 C12 C13 1(2) . .
C17 C12 C13 C14 3(2) . .
C11 C12 C13 C14 179.4(15) . .
C12 C13 C14 C15 3(3) . .
C13 C14 C15 C16 -8(3) . .
C14 C15 C16 C17 6(3) . .
C13 C12 C17 C18 178.7(15) . .
C11 C12 C17 C18 2(2) . .
C13 C12 C17 C16 -4(2) . .
C11 C12 C17 C16 178.7(14) . .
C15 C16 C17 C12 1(3) . .
C15 C16 C17 C18 177.3(18) . .
C12 C17 C18 C19 -4(3) . .
C16 C17 C18 C19 179.2(17) . .
C17 C18 C19 C10 1(3) . .
O1 C10 C19 C18 179.2(15) . .
C11 C10 C19 C18 5(3) . .
O3 Yb1 O2 C20 -25.8(9) . .
O3 Yb1 O2 C20 -146(2) 7 .
O1 Yb1 O2 C20 -132.9(9) 7 .
O1 Yb1 O2 C20 48.0(9) . .
O2 Yb1 O2 C20 146.4(10) 7 .
Li1 Yb1 O2 C20 146.4(10) . .
O3 Yb1 O2 Li1 -172.2(3) . .
O3 Yb1 O2 Li1 68(2) 7 .
O1 Yb1 O2 Li1 80.7(4) 7 .
O1 Yb1 O2 Li1 -98.4(3) . .
O2 Yb1 O2 Li1 0.000(2) 7 .
Li1 O2 C20 C21 55.4(19) . .
Yb1 O2 C20 C21 -76.1(14) . .
Li1 O2 C20 C29 -121.8(15) . .
Yb1 O2 C20 C29 106.8(12) . .
O2 C20 C21 C22 175.7(12) . .
C29 C20 C21 C22 -7(2) . .
O2 C20 C21 C11 -3(2) . .
C29 C20 C21 C11 174.1(14) . .
C10 C11 C21 C20 58(2) . .
C12 C11 C21 C20 -115.8(17) . .
C10 C11 C21 C22 -120.8(16) . .
C12 C11 C21 C22 65(2) . .
C20 C21 C22 C27 8(2) . .
C11 C21 C22 C27 -172.7(14) . .
C20 C21 C22 C23 -173.9(14) . .
C11 C21 C22 C23 5(2) . .
C27 C22 C23 C24 -1(2) . .
C21 C22 C23 C24 -178.4(14) . .
C22 C23 C24 C25 1(2) . .
C23 C24 C25 C26 -1(2) . .
C24 C25 C26 C27 -1(2) . .
C25 C26 C27 C22 2(2) . .
C25 C26 C27 C28 -176.8(15) . .
C21 C22 C27 C26 177.0(15) . .
C23 C22 C27 C26 -1(2) . .
C21 C22 C27 C28 -4(2) . .
C23 C22 C27 C28 177.7(13) . .
C26 C27 C28 C29 177.7(16) . .
C22 C27 C28 C29 -1(2) . .
C27 C28 C29 C20 2(2) . .
O2 C20 C29 C28 179.2(14) . .
C21 C20 C29 C28 2(2) . .
O3 Yb1 O3 C30 46.6(8) 7 .
O1 Yb1 O3 C30 -26.5(9) 7 .
O1 Yb1 O3 C30 154.5(9) . .
O2 Yb1 O3 C30 168(2) 7 .
O2 Yb1 O3 C30 -126.2(9) . .
Li1 Yb1 O3 C30 -133.4(8) . .
O3 Yb1 O3 Li2 -110.5(9) 7 .
O1 Yb1 O3 Li2 176.4(8) 7 .
O1 Yb1 O3 Li2 -2.6(8) . .
O2 Yb1 O3 Li2 10(3) 7 .
O2 Yb1 O3 Li2 76.7(8) . .
Li1 Yb1 O3 Li2 69.5(9) . .
Li2 O3 C30 C31 70.7(19) . .
Yb1 O3 C30 C31 -77.5(14) . .
Li2 O3 C30 C39 -108.1(16) . .
Yb1 O3 C30 C39 103.8(12) . .
O3 C30 C31 C32 175.1(12) . .
C39 C30 C31 C32 -6(2) . .
O3 C30 C31 C31 0(2) . 7
C39 C30 C31 C31 178.9(15) . 7
C30 C31 C32 C33 -171.3(13) . .
C31 C31 C32 C33 4(2) 7 .
C30 C31 C32 C37 5(2) . .
C31 C31 C32 C37 -179.5(15) 7 .
C37 C32 C33 C34 3(2) . .
C31 C32 C33 C34 179.8(14) . .
C32 C33 C34 C35 0(2) . .
C33 C34 C35 C36 -1(3) . .
C34 C35 C36 C37 -2(3) . .
C33 C32 C37 C38 176.4(15) . .
C31 C32 C37 C38 0(2) . .
C33 C32 C37 C36 -5(2) . .
C31 C32 C37 C36 178.1(13) . .
C35 C36 C37 C38 -177.1(17) . .
C35 C36 C37 C32 5(2) . .
C32 C37 C38 C39 -4(3) . .
C36 C37 C38 C39 177.6(15) . .
C37 C38 C39 C30 3(2) . .
O3 C30 C39 C38 -179.4(14) . .
C31 C30 C39 C38 2(2) . .
C20 O2 Li1 O2 -140.3(13) . 7
Yb1 O2 Li1 O2 0.000(2) . 7
C20 O2 Li1 O4 39.7(13) . .
Yb1 O2 Li1 O4 180.0 . .
C20 O2 Li1 Yb1 -140.3(13) . .
O3 Yb1 Li1 O2 -168.5(5) . 7
O3 Yb1 Li1 O2 11.5(5) 7 7
O1 Yb1 Li1 O2 78.8(4) 7 7
O1 Yb1 Li1 O2 -101.2(4) . 7
O2 Yb1 Li1 O2 180.000(4) . 7
O3 Yb1 Li1 O2 11.5(5) . .
O3 Yb1 Li1 O2 -168.5(5) 7 .
O1 Yb1 Li1 O2 -101.2(4) 7 .
O1 Yb1 Li1 O2 78.8(4) . .
O2 Yb1 Li1 O2 180.000(4) 7 .
O3 Yb1 Li1 O4 0.0 . .
O3 Yb1 Li1 O4 0.0 7 .
O1 Yb1 Li1 O4 0.0 7 .
O1 Yb1 Li1 O4 0.0 . .
O2 Yb1 Li1 O4 0.0 7 .
O2 Yb1 Li1 O4 0.0 . .
O2 Li1 O4 C41 58.8(18) 7 7
O2 Li1 O4 C41 -121.2(18) . 7
Yb1 Li1 O4 C41 0.0 . 7
O2 Li1 O4 C41 -121.2(18) 7 .
O2 Li1 O4 C41 58.8(18) . .
Yb1 Li1 O4 C41 0.0 . .
C41 O4 C41 C42 143(5) 7 .
Li1 O4 C41 C42 -37(5) . .
C30 O3 Li2 O1 -150.1(11) . .
Yb1 O3 Li2 O1 2.8(9) . .
C30 O3 Li2 O5 52.5(18) . .
Yb1 O3 Li2 O5 -154.5(9) . .
C30 O3 Li2 O6 -50(3) . .
Yb1 O3 Li2 O6 102(3) . .
C10 O1 Li2 O3 -145.5(12) . .
Yb1 O1 Li2 O3 -2.8(9) . .
C10 O1 Li2 O5 -36(4) . .
Yb1 O1 Li2 O5 106(4) . .
C10 O1 Li2 O6 67.4(16) . .
Yb1 O1 Li2 O6 -149.9(8) . .
O3 Li2 O5 C51 61.0(19) . .
O1 Li2 O5 C51 -45(4) . .
O6 Li2 O5 C51 -151.1(15) . .
O3 Li2 O5 C54 -95.7(18) . .
O1 Li2 O5 C54 158(3) . .
O6 Li2 O5 C54 52.2(18) . .
C54 O5 C51 C52 13(2) . .
Li2 O5 C51 C52 -145.7(17) . .
O5 C51 C52 C53 -26(2) . .
C51 C52 C53 C54 28(3) . .
C51 O5 C54 C53 5(3) . .
Li2 O5 C54 C53 166.1(17) . .
C52 C53 C54 O5 -20(3) . .
O3 Li2 O6 C61 -47(3) . .
O1 Li2 O6 C61 49.4(18) . .
O5 Li2 O6 C61 -153.5(14) . .
O3 Li2 O6 C64 169(2) . .
O1 Li2 O6 C64 -94.6(16) . .
O5 Li2 O6 C64 62.5(17) . .
C64 O6 C61 C62' -20(4) . .
Li2 O6 C61 C62' -169(3) . .
C64 O6 C61 C62 19(3) . .
Li2 O6 C61 C62 -129(3) . .
O6 C61 C62 C63 -3(5) . .
C62' C61 C62 C63 93(4) . .
C61 C62 C63 C64 -14(5) . .
C61 O6 C64 C63' 27(3) . .
Li2 O6 C64 C63' 177(3) . .
C61 O6 C64 C63 -28(3) . .
Li2 O6 C64 C63 122(3) . .
C62 C63 C64 O6 26(4) . .
C62 C63 C64 C63' -73(4) . .
O6 C61 C62' C63' 6(5) . .
C62 C61 C62' C63' -91(5) . .
C61 C62' C63' C64 11(6) . .
O6 C64 C63' C62' -24(5) . .
C63 C64 C63' C62' 74(4) . .
C74 O7 C71 C72 6(6) . .
O7 C71 C72 C73 -20(6) . .
C71 C72 C73 C74 25(5) . .
C71 O7 C74 C73 11(6) . .
C72 C73 C74 O7 -22(5) . .
C30 C31 C31 C32 0.00(11) . .
